data_9008034
loop_
_publ_author_name
'Hultgren, R.'

_publ_section_title
;
 The crystal structure of ammonium beryllium fluoride, (NH4)2BeF4
;
_journal_name_full 'Zeitschrift fur Kristallographie'
_journal_page_first 233
_journal_page_last 237
_journal_volume 88
_journal_year 1934
_chemical_formula_structural (NH4)2BeF4
_chemical_formula_sum 'Be F4 H8 N2'
_space_group_IT_number 62
_symmetry_space_group_name_Hall '-P 2n 2a'
_symmetry_space_group_name_H-M 'P m c n'
_cell_angle_alpha 90
_cell_angle_beta 90
_cell_angle_gamma 90
_cell_formula_units_Z 4
_cell_length_a 5.8
_cell_length_b 10.2
_cell_length_c 7.5
_cell_volume 443.700
_database_code_amcsd 0010535
_exptl_crystal_density_diffrn 1.692
_cod_duplicate_entry 1010255
_cod_original_formula_sum 'N2 Be F4'
_cod_database_code 9008034

loop_
_symmetry_equiv_pos_as_xyz
x,y,z
1/2-x,y,z
1/2+x,-y,-z
1/2+x,1/2+y,1/2-z
1/2-x,1/2-y,1/2+z
x,1/2-y,1/2+z
-x,1/2+y,1/2-z
-x,-y,-z

loop_
_atom_site_label
_atom_site_type_symbol
_atom_site_fract_x
_atom_site_fract_y
_atom_site_fract_z
_atom_site_attached_hydrogens
N1 N 0.25000 0.39300 0.67500 4
N2 N 0.25000 -0.32500 -0.04600 4
Be Be 0.25000 0.41700 0.26300 0
F1 F 0.25000 0.39000 0.05100 0
F2 F 0.25000 0.57300 0.30000 0
F3 F 0.02400 0.35300 0.35000 0

loop_
_cod_changelog_entry_id
_cod_changelog_entry_author
_cod_changelog_entry_date
_cod_changelog_entry_text
1 'Vaitkus, Antanas' 2024-12-10T18:14:27+02:00
;
 Added the '_atom_site_type_symbol' data item and updated the
 '_chemical_formula_sum' data value to include the attached hydrogen atoms.
;

loop_
_cod_related_entry_id
_cod_related_entry_database
_cod_related_entry_code
1 AMCSD 0010535
